data_4302406
loop_
_publ_author_name
'Lan-Chang Liang'
'Liang-Chien Cheng'
'Tzung-Ling Tsai'
'Ching-Han Hu'
'Wen-Hsin Guo'

_publ_section_title
;
Biphenolate Phosphine Complexes of Tantalum
;
_journal_name_full 'Inorganic Chemistry'
_journal_page_first 5697
_journal_page_last 5703
_journal_paper_doi 10.1021/ic802125z
_journal_volume 48
_journal_year 2009
_chemical_formula_moiety 'C76 H111 O6 P2 Ta'
_chemical_formula_sum 'C76 H111 O6 P2 Ta'
_chemical_formula_weight 1363.54
_chemical_name_systematic
;
 ?
;
_space_group_IT_number 2
_symmetry_cell_setting triclinic
_symmetry_space_group_name_Hall '-P 1'
_symmetry_space_group_name_H-M 'P -1'
_atom_sites_solution_hydrogens geom
_atom_sites_solution_primary direct
_atom_sites_solution_secondary difmap
_audit_creation_method SHELXL-97
_cell_angle_alpha 100.8100(10)
_cell_angle_beta 103.6730(10)
_cell_angle_gamma 97.1500(10)
_cell_formula_units_Z 2
_cell_length_a 13.5129(3)
_cell_length_b 14.7490(3)
_cell_length_c 20.5355(5)
_cell_measurement_reflns_used 80120
_cell_measurement_temperature 200(2)
_cell_measurement_theta_max 25.35
_cell_measurement_theta_min 2.037
_cell_volume 3844.63(15)
_computing_cell_refinement 'HKL Scalepack (Otwinowski & Minor 1997)'
_computing_data_collection 'Collect (Nonius BV, 1997-2000)'
_computing_data_reduction 'HKL Denzo and Scalepack'
_computing_molecular_graphics 'Ortep-3 for Windows (Farrugia, 1997)'
_computing_publication_material 'WinGX publication routines (Farrugia, 1999)'
_computing_structure_refinement 'SHELXL-97 (Sheldrick, 1997)'
_computing_structure_solution 'SHELXS-86 (Sheldrick, 1986)'
_diffrn_ambient_temperature 200(2)
_diffrn_detector_area_resol_mean 9
_diffrn_measured_fraction_theta_full 0.991
_diffrn_measured_fraction_theta_max 0.991
_diffrn_measurement_device_type KappaCCD
_diffrn_measurement_method 'CCD rotation images, thick slices'
_diffrn_radiation_monochromator graphite
_diffrn_radiation_source 'fine-focus sealed tube'
_diffrn_radiation_type MoK\a
_diffrn_radiation_wavelength 0.71073
_diffrn_reflns_av_R_equivalents 0.1104
_diffrn_reflns_av_sigmaI/netI 0.1149
_diffrn_reflns_limit_h_max 16
_diffrn_reflns_limit_h_min -15
_diffrn_reflns_limit_k_max 17
_diffrn_reflns_limit_k_min -17
_diffrn_reflns_limit_l_max 24
_diffrn_reflns_limit_l_min -24
_diffrn_reflns_number 47644
_diffrn_reflns_theta_full 25.40
_diffrn_reflns_theta_max 25.40
_diffrn_reflns_theta_min 2.10
_exptl_absorpt_coefficient_mu 1.517
_exptl_absorpt_correction_T_max 0.885
_exptl_absorpt_correction_T_min 0.7397
_exptl_absorpt_correction_type multi-scan
_exptl_absorpt_process_details
;
 ?
;
_exptl_crystal_colour yellow
_exptl_crystal_density_diffrn 1.178
_exptl_crystal_density_method 'not measured'
_exptl_crystal_description prism
_exptl_crystal_F_000 1436
_exptl_crystal_size_max 0.27
_exptl_crystal_size_mid 0.09
_exptl_crystal_size_min 0.04
_refine_diff_density_max 1.054
_refine_diff_density_min -1.268
_refine_diff_density_rms 0.209
_refine_ls_extinction_method none
_refine_ls_goodness_of_fit_ref 1.067
_refine_ls_hydrogen_treatment fixed
_refine_ls_matrix_type full
_refine_ls_number_parameters 644
_refine_ls_number_reflns 14017
_refine_ls_number_restraints 0
_refine_ls_restrained_S_all 1.067
_refine_ls_R_factor_all 0.1071
_refine_ls_R_factor_gt 0.0719
_refine_ls_shift/su_max 0.001
_refine_ls_shift/su_mean 0.000
_refine_ls_structure_factor_coef Fsqd
_refine_ls_weighting_details 'calc w=1/[\s^2^(Fo^2^)+(0.1046P)^2^+0.0000P] where P=(Fo^2^+2Fc^2^)/3'
_refine_ls_weighting_scheme calc
_refine_ls_wR_factor_gt 0.1750
_refine_ls_wR_factor_ref 0.1922
_reflns_number_gt 10029
_reflns_number_total 14017
_reflns_threshold_expression >2sigma(I)
_cod_data_source_file ic802125z_si_002_2.cif
_cod_data_source_block 7802a
_cod_original_cell_volume 3844.62(15)
_cod_database_code 4302406

loop_
_symmetry_equiv_pos_as_xyz
'x, y, z'
'-x, -y, -z'

loop_
_atom_site_label
_atom_site_type_symbol
_atom_site_fract_x
_atom_site_fract_y
_atom_site_fract_z
_atom_site_U_iso_or_equiv
_atom_site_adp_type
_atom_site_occupancy
_atom_site_symmetry_multiplicity
_atom_site_calc_flag
_atom_site_refinement_flags
_atom_site_disorder_assembly
_atom_site_disorder_group
C1 C 0.4803(6) -0.0593(5) 0.2812(4) 0.0374(19) Uani 1 1 d . A .
C2 C 0.5274(6) -0.1319(6) 0.3038(5) 0.044(2) Uani 1 1 d . A .
C3 C 0.6469(7) -0.1208(6) 0.3289(5) 0.055(2) Uani 1 1 d . . .
C4 C 0.6917(8) -0.0336(8) 0.3868(6) 0.077(3) Uani 1 1 d . A .
H4A H 0.6627 -0.0390 0.4256 0.116 Uiso 1 1 calc R . .
H4B H 0.6741 0.0220 0.3702 0.116 Uiso 1 1 calc R . .
H4C H 0.7671 -0.0278 0.4017 0.116 Uiso 1 1 calc R . .
C5 C 0.6902(8) -0.1147(10) 0.2686(6) 0.084(4) Uani 1 1 d . A .
H5A H 0.6613 -0.1718 0.2323 0.127 Uiso 1 1 calc R . .
H5B H 0.7657 -0.1084 0.2831 0.127 Uiso 1 1 calc R . .
H5C H 0.6717 -0.0600 0.2509 0.127 Uiso 1 1 calc R . .
C6 C 0.6821(16) -0.1946(14) 0.3690(11) 0.060(5) Uiso 0.55 1 d P A 1
H6A H 0.6497 -0.1931 0.4070 0.090 Uiso 0.55 1 calc PR A 1
H6B H 0.7575 -0.1808 0.3873 0.090 Uiso 0.55 1 calc PR A 1
H6C H 0.6614 -0.2570 0.3381 0.090 Uiso 0.55 1 calc PR A 1
C6A C 0.674(2) -0.2197(18) 0.3351(15) 0.070(7) Uiso 0.45 1 d P A 2
H6A1 H 0.6497 -0.2393 0.3725 0.106 Uiso 0.45 1 calc PR A 2
H6A2 H 0.7491 -0.2163 0.3448 0.106 Uiso 0.45 1 calc PR A 2
H6A3 H 0.6400 -0.2653 0.2917 0.106 Uiso 0.45 1 calc PR A 2
C7 C 0.4631(7) -0.2145(6) 0.3003(5) 0.047(2) Uani 1 1 d . . .
H7 H 0.4946 -0.2641 0.3148 0.057 Uiso 1 1 calc R A .
C8 C 0.3586(8) -0.2296(6) 0.2776(5) 0.052(2) Uani 1 1 d . A .
C9 C 0.2898(8) -0.3215(6) 0.2769(6) 0.064(3) Uani 1 1 d . . .
C10 C 0.3498(10) -0.3856(8) 0.3135(7) 0.095(4) Uani 1 1 d . A .
H10A H 0.3027 -0.4428 0.3116 0.142 Uiso 1 1 calc R . .
H10B H 0.3819 -0.3535 0.3617 0.142 Uiso 1 1 calc R . .
H10C H 0.4037 -0.4020 0.2911 0.142 Uiso 1 1 calc R . .
C11 C 0.2408(11) -0.3741(8) 0.2019(7) 0.099(5) Uani 1 1 d . A .
H11A H 0.1968 -0.4329 0.2007 0.148 Uiso 1 1 calc R . .
H11B H 0.2954 -0.3881 0.1796 0.148 Uiso 1 1 calc R . .
H11C H 0.1987 -0.3351 0.1776 0.148 Uiso 1 1 calc R . .
C12 C 0.2036(13) -0.3007(12) 0.3129(9) 0.133(6) Uiso 1 1 d . A .
H12D H 0.1634 -0.2586 0.2907 0.199 Uiso 1 1 calc R . .
H12E H 0.2351 -0.2708 0.3615 0.199 Uiso 1 1 calc R . .
H12F H 0.1578 -0.3596 0.3091 0.199 Uiso 1 1 calc R . .
C13 C 0.3113(7) -0.1575(6) 0.2541(5) 0.046(2) Uani 1 1 d . . .
H13 H 0.2382 -0.1659 0.2374 0.055 Uiso 1 1 calc R A .
C14 C 0.3732(6) -0.0737(6) 0.2558(4) 0.042(2) Uani 1 1 d . A .
C15 C 0.2177(6) -0.0183(7) 0.1554(5) 0.050(2) Uani 1 1 d . A .
C16 C 0.2285(9) -0.0873(9) 0.1050(6) 0.083(3) Uani 1 1 d . . .
H16 H 0.2923 -0.1098 0.1107 0.100 Uiso 1 1 calc R . .
C17 C 0.1498(11) -0.1264(11) 0.0452(7) 0.111(4) Uani 1 1 d . . .
H17 H 0.1588 -0.1745 0.0103 0.133 Uiso 1 1 calc R . .
C18 C 0.0598(9) -0.0929(9) 0.0389(7) 0.090(3) Uani 1 1 d . . .
H18 H 0.0039 -0.1211 -0.0004 0.107 Uiso 1 1 calc R . .
C19 C 0.0455(11) -0.0222(11) 0.0852(7) 0.111(4) Uani 1 1 d . . .
H19 H -0.0168 0.0026 0.0771 0.133 Uiso 1 1 calc R . .
C20 C 0.1240(8) 0.0138(9) 0.1454(6) 0.083(3) Uani 1 1 d . . .
H20 H 0.1135 0.0610 0.1803 0.100 Uiso 1 1 calc R . .
C21 C 0.3393(6) 0.1680(5) 0.3397(4) 0.0345(18) Uani 1 1 d . A .
C22 C 0.3108(6) 0.2217(6) 0.3941(4) 0.0374(19) Uani 1 1 d . . .
C23 C 0.3816(7) 0.3123(6) 0.4395(5) 0.046(2) Uani 1 1 d . . .
C24 C 0.4818(7) 0.2878(7) 0.4792(5) 0.057(3) Uani 1 1 d . . .
H24A H 0.5273 0.3452 0.5083 0.086 Uiso 1 1 calc R . .
H24B H 0.5166 0.2571 0.4466 0.086 Uiso 1 1 calc R . .
H24C H 0.4656 0.2452 0.5081 0.086 Uiso 1 1 calc R . .
C25 C 0.4039(8) 0.3807(6) 0.3949(5) 0.059(3) Uani 1 1 d . . .
H25A H 0.3386 0.3954 0.3702 0.089 Uiso 1 1 calc R . .
H25B H 0.4388 0.3519 0.3617 0.089 Uiso 1 1 calc R . .
H25C H 0.4485 0.4385 0.4243 0.089 Uiso 1 1 calc R . .
C26 C 0.3303(8) 0.3622(7) 0.4910(5) 0.062(3) Uani 1 1 d . . .
H26A H 0.2657 0.3780 0.4662 0.093 Uiso 1 1 calc R . .
H26B H 0.3770 0.4198 0.5189 0.093 Uiso 1 1 calc R . .
H26C H 0.3152 0.3209 0.5209 0.093 Uiso 1 1 calc R . .
C27 C 0.2182(6) 0.1861(6) 0.4065(4) 0.041(2) Uani 1 1 d . . .
H27 H 0.1984 0.2214 0.4435 0.049 Uiso 1 1 calc R . .
C28 C 0.1525(6) 0.1030(6) 0.3691(4) 0.040(2) Uani 1 1 d . B .
C29 C 0.0518(7) 0.0690(7) 0.3851(5) 0.050(2) Uani 1 1 d . . .
C30 C 0.0395(11) 0.1312(10) 0.4511(7) 0.045(3) Uiso 0.60 1 d P B 5
H30A H 0.0962 0.1291 0.4904 0.068 Uiso 0.60 1 calc PR B 5
H30B H -0.0267 0.1080 0.4592 0.068 Uiso 0.60 1 calc PR B 5
H30C H 0.0413 0.1960 0.4458 0.068 Uiso 0.60 1 calc PR B 5
C31 C 0.0559(13) -0.0266(11) 0.4043(9) 0.052(4) Uiso 0.60 1 d P B 5
H31A H 0.1191 -0.0219 0.4409 0.078 Uiso 0.60 1 calc PR B 5
H31B H 0.0561 -0.0738 0.3638 0.078 Uiso 0.60 1 calc PR B 5
H31C H -0.0047 -0.0448 0.4204 0.078 Uiso 0.60 1 calc PR B 5
C30A C 0.0844 0.0484 0.4576 0.24(3) Uiso 0.40 1 d P B 6
H30D H 0.1529 0.0305 0.4650 0.356 Uiso 0.40 1 calc PR B 6
H30E H 0.0340 -0.0030 0.4612 0.356 Uiso 0.40 1 calc PR B 6
H30F H 0.0868 0.1046 0.4924 0.356 Uiso 0.40 1 calc PR B 6
C31A C 0.024(3) -0.044(2) 0.3676(19) 0.083(9) Uiso 0.40 1 d P B 14
H31D H 0.0763 -0.0686 0.3977 0.124 Uiso 0.40 1 calc PR B 14
H31E H 0.0218 -0.0688 0.3195 0.124 Uiso 0.40 1 calc PR B 14
H31F H -0.0442 -0.0633 0.3749 0.124 Uiso 0.40 1 calc PR B 14
C32 C -0.0377(8) 0.0770(9) 0.3291(6) 0.076(2) Uani 1 1 d . B .
H32A H -0.1025 0.0539 0.3391 0.114 Uiso 1 1 calc R . .
H32B H -0.0343 0.0395 0.2852 0.114 Uiso 1 1 calc R . .
H32C H -0.0352 0.1428 0.3263 0.114 Uiso 1 1 calc R . .
C33 C 0.1810(6) 0.0529(6) 0.3142(4) 0.0396(19) Uani 1 1 d . . .
H33 H 0.1373 -0.0033 0.2866 0.048 Uiso 1 1 calc R B .
C34 C 0.2726(6) 0.0839(6) 0.2992(4) 0.0389(19) Uani 1 1 d . A .
C35 C 0.4689(6) 0.2434(5) 0.1375(4) 0.0346(18) Uani 1 1 d . A .
C36 C 0.4069(6) 0.2918(6) 0.0963(4) 0.0391(19) Uani 1 1 d . . .
C37 C 0.3084(7) 0.3216(6) 0.1146(5) 0.050(2) Uani 1 1 d . . .
C38 C 0.2330(8) 0.2328(8) 0.1164(6) 0.076(2) Uani 1 1 d . . .
H38A H 0.2686 0.2006 0.1502 0.114 Uiso 1 1 calc R . .
H38B H 0.2109 0.1903 0.0708 0.114 Uiso 1 1 calc R . .
H38C H 0.1722 0.2521 0.1295 0.114 Uiso 1 1 calc R . .
C39 C 0.3408(9) 0.3907(9) 0.1853(7) 0.090(3) Uani 1 1 d . . .
H39A H 0.3782 0.3608 0.2200 0.135 Uiso 1 1 calc R . .
H39B H 0.2790 0.4083 0.1978 0.135 Uiso 1 1 calc R . .
H39C H 0.3858 0.4469 0.1831 0.135 Uiso 1 1 calc R . .
C40 C 0.2507(11) 0.3721(12) 0.0630(8) 0.112(4) Uani 1 1 d . . .
H40A H 0.2970 0.4280 0.0616 0.167 Uiso 1 1 calc R . .
H40B H 0.1904 0.3907 0.0770 0.167 Uiso 1 1 calc R . .
H40C H 0.2278 0.3299 0.0172 0.167 Uiso 1 1 calc R . .
C41 C 0.4350(7) 0.3103(6) 0.0396(5) 0.048(2) Uani 1 1 d . . .
H41 H 0.3919 0.3417 0.0112 0.058 Uiso 1 1 calc R . .
C42 C 0.5240(7) 0.2856(6) 0.0205(5) 0.052(2) Uani 1 1 d . C .
C43 C 0.5532(9) 0.3057(9) -0.0438(6) 0.075(3) Uani 1 1 d . . .
C44 C 0.516(4) 0.400(3) -0.064(2) 0.075(14) Uiso 0.31(3) 1 d P C 7
H44A H 0.5091 0.4412 -0.0224 0.113 Uiso 0.31(3) 1 calc PR C 7
H44B H 0.4497 0.3825 -0.0985 0.113 Uiso 0.31(3) 1 calc PR C 7
H44C H 0.5680 0.4318 -0.0817 0.113 Uiso 0.31(3) 1 calc PR C 7
C45 C 0.580(3) 0.231(3) -0.0817(19) 0.057(12) Uiso 0.31(3) 1 d P C 7
H45A H 0.5192 0.1812 -0.1021 0.086 Uiso 0.31(3) 1 calc PR C 7
H45B H 0.6340 0.2072 -0.0520 0.086 Uiso 0.31(3) 1 calc PR C 7
H45C H 0.6063 0.2507 -0.1184 0.086 Uiso 0.31(3) 1 calc PR C 7
C44A C 0.4748(15) 0.3532(15) -0.0874(10) 0.070(6) Uiso 0.69(3) 1 d P C 8
H44D H 0.4054 0.3153 -0.0992 0.104 Uiso 0.69(3) 1 calc PR C 8
H44E H 0.4944 0.3585 -0.1297 0.104 Uiso 0.69(3) 1 calc PR C 8
H44F H 0.4747 0.4159 -0.0611 0.104 Uiso 0.69(3) 1 calc PR C 8
C45A C 0.525(2) 0.2008(15) -0.0997(11) 0.089(7) Uiso 0.69(3) 1 d P C 8
H45D H 0.4520 0.1740 -0.1076 0.134 Uiso 0.69(3) 1 calc PR C 8
H45E H 0.5685 0.1585 -0.0807 0.134 Uiso 0.69(3) 1 calc PR C 8
H45F H 0.5382 0.2090 -0.1434 0.134 Uiso 0.69(3) 1 calc PR C 8
C46 C 0.6628(11) 0.3581(12) -0.0234(8) 0.112(4) Uani 1 1 d . C .
H46A H 0.6818 0.3708 -0.0644 0.167 Uiso 1 1 calc R . .
H46B H 0.7095 0.3200 -0.0018 0.167 Uiso 1 1 calc R . .
H46C H 0.6684 0.4175 0.0091 0.167 Uiso 1 1 calc R . .
C47 C 0.5840(7) 0.2373(6) 0.0623(5) 0.048(2) Uani 1 1 d . . .
H47 H 0.6442 0.2190 0.0516 0.057 Uiso 1 1 calc R C .
C48 C 0.5564(6) 0.2156(6) 0.1198(4) 0.0392(19) Uani 1 1 d . A .
C49 C 0.6770(6) 0.0639(6) 0.1295(5) 0.042(2) Uani 1 1 d . A .
C50 C 0.6267(8) 0.0191(7) 0.0618(5) 0.067(3) Uani 1 1 d . . .
H50 H 0.5676 0.0399 0.0381 0.081 Uiso 1 1 calc R . .
C51 C 0.6621(8) -0.0552(8) 0.0290(6) 0.069(2) Uani 1 1 d . . .
H51 H 0.6271 -0.0856 -0.0173 0.083 Uiso 1 1 calc R . .
C52 C 0.7481(9) -0.0859(9) 0.0626(6) 0.090(3) Uani 1 1 d . . .
H52 H 0.7720 -0.1375 0.0398 0.107 Uiso 1 1 calc R . .
C53 C 0.7985(8) -0.0419(8) 0.1288(5) 0.069(2) Uani 1 1 d . . .
H53 H 0.8574 -0.0633 0.1522 0.083 Uiso 1 1 calc R . .
C54 C 0.7647(7) 0.0337(6) 0.1622(5) 0.050(2) Uani 1 1 d . . .
H54 H 0.8018 0.0651 0.2078 0.060 Uiso 1 1 calc R . .
C55 C 0.7215(6) 0.2532(5) 0.3056(4) 0.0367(19) Uani 1 1 d . A .
C56 C 0.8035(6) 0.3089(6) 0.3596(4) 0.042(2) Uani 1 1 d . . .
C57 C 0.7937(7) 0.3356(7) 0.4329(5) 0.055(3) Uani 1 1 d . . .
C58 C 0.7063(9) 0.3978(8) 0.4326(7) 0.088(3) Uani 1 1 d . . .
H58A H 0.6411 0.3623 0.4008 0.131 Uiso 1 1 calc R . .
H58B H 0.7264 0.4551 0.4177 0.131 Uiso 1 1 calc R . .
H58C H 0.6971 0.4144 0.4790 0.131 Uiso 1 1 calc R . .
C59 C 0.7650(8) 0.2459(7) 0.4594(5) 0.060(3) Uani 1 1 d . . .
H59A H 0.7007 0.2079 0.4282 0.089 Uiso 1 1 calc R . .
H59B H 0.7556 0.2643 0.5056 0.089 Uiso 1 1 calc R . .
H59C H 0.8208 0.2091 0.4610 0.089 Uiso 1 1 calc R . .
C60 C 0.8924(8) 0.3930(9) 0.4834(5) 0.080(4) Uani 1 1 d . . .
H60A H 0.9118 0.4504 0.4684 0.119 Uiso 1 1 calc R . .
H60B H 0.9481 0.3561 0.4852 0.119 Uiso 1 1 calc R . .
H60C H 0.8809 0.4096 0.5292 0.119 Uiso 1 1 calc R . .
C61 C 0.8939(6) 0.3393(6) 0.3433(5) 0.048(2) Uani 1 1 d . . .
H61 H 0.9499 0.3760 0.3797 0.057 Uiso 1 1 calc R . .
C62 C 0.9090(6) 0.3199(5) 0.2767(5) 0.042(2) Uani 1 1 d . D .
C63 C 1.0109(7) 0.3550(6) 0.2620(5) 0.053(2) Uani 1 1 d . . .
C64 C 1.0870(9) 0.4194(9) 0.3255(7) 0.090(3) Uani 1 1 d . D .
H64A H 1.1000 0.3859 0.3628 0.135 Uiso 1 1 calc R . .
H64B H 1.0579 0.4750 0.3400 0.135 Uiso 1 1 calc R . .
H64C H 1.1522 0.4387 0.3147 0.135 Uiso 1 1 calc R . .
C65 C 1.0660(9) 0.2734(8) 0.2471(7) 0.088(3) Uani 1 1 d . D .
H65A H 1.0778 0.2436 0.2864 0.131 Uiso 1 1 calc R . .
H65B H 1.1325 0.2962 0.2393 0.131 Uiso 1 1 calc R . .
H65C H 1.0233 0.2277 0.2060 0.131 Uiso 1 1 calc R . .
C66 C 0.9913(14) 0.4126(18) 0.2125(12) 0.068(8) Uiso 0.61(5) 1 d P D 9
H66A H 0.9548 0.4619 0.2288 0.101 Uiso 0.61(5) 1 calc PR D 9
H66B H 0.9487 0.3737 0.1683 0.101 Uiso 0.61(5) 1 calc PR D 9
H66C H 1.0572 0.4413 0.2067 0.101 Uiso 0.61(5) 1 calc PR D 9
C66A C 0.993(2) 0.363(3) 0.184(2) 0.074(12) Uiso 0.39(5) 1 d P D 10
H66D H 0.9552 0.4146 0.1761 0.111 Uiso 0.39(5) 1 calc PR D 10
H66E H 0.9533 0.3045 0.1531 0.111 Uiso 0.39(5) 1 calc PR D 10
H66F H 1.0604 0.3765 0.1737 0.111 Uiso 0.39(5) 1 calc PR D 10
C67 C 0.8281(6) 0.2647(6) 0.2256(5) 0.046(2) Uani 1 1 d . . .
H67 H 0.8346 0.2488 0.1799 0.055 Uiso 1 1 calc R D .
C68 C 0.7359(6) 0.2316(5) 0.2401(4) 0.0357(18) Uani 1 1 d . A .
C69 C 0.6836(19) 0.4917(17) 0.1980(13) 0.191(9) Uiso 1 1 d . . .
H69A H 0.6217 0.4430 0.1788 0.287 Uiso 1 1 calc R . .
H69B H 0.7398 0.4726 0.1790 0.287 Uiso 1 1 calc R . .
H69C H 0.6684 0.5507 0.1860 0.287 Uiso 1 1 calc R . .
C70 C 0.7115(18) 0.5036(16) 0.2643(12) 0.164(8) Uiso 1 1 d . . .
H70A H 0.7321 0.4467 0.2787 0.197 Uiso 1 1 calc R . .
H70B H 0.6571 0.5235 0.2857 0.197 Uiso 1 1 calc R . .
C71 C 0.8516(19) 0.6074(17) 0.3518(13) 0.174(8) Uiso 1 1 d . . .
H71A H 0.8796 0.5545 0.3683 0.209 Uiso 1 1 calc R . .
H71B H 0.8022 0.6274 0.3780 0.209 Uiso 1 1 calc R . .
C72 C 0.9380(19) 0.6879(17) 0.3610(13) 0.193(9) Uiso 1 1 d . . .
H72A H 0.9754 0.7088 0.4098 0.289 Uiso 1 1 calc R . .
H72B H 0.9091 0.7399 0.3448 0.289 Uiso 1 1 calc R . .
H72C H 0.9858 0.6673 0.3344 0.289 Uiso 1 1 calc R . .
Ta1 Ta 0.49826(2) 0.13677(2) 0.252978(17) 0.03231(13) Uani 1 1 d . A .
H1' H 0.4902 0.1152 0.2082 0.039 Uiso 1 1 d R . .
P1 P 0.32312(16) 0.02719(15) 0.23180(11) 0.0374(5) Uani 1 1 d . . .
P2 P 0.62577(15) 0.15316(14) 0.17848(11) 0.0355(5) Uani 1 1 d . . .
O1 O 0.5348(4) 0.0256(4) 0.2855(3) 0.0382(13) Uani 1 1 d . . .
O2 O 0.4315(4) 0.1931(4) 0.3255(3) 0.0372(13) Uani 1 1 d . . .
O3 O 0.4491(4) 0.2229(3) 0.1951(3) 0.0349(12) Uani 1 1 d . . .
O4 O 0.6294(4) 0.2204(4) 0.3164(3) 0.0388(13) Uani 1 1 d . . .
O5 O 0.8004(11) 0.5794(11) 0.2788(9) 0.177(5) Uani 1 1 d . . .

loop_
_atom_site_aniso_label
_atom_site_aniso_U_11
_atom_site_aniso_U_22
_atom_site_aniso_U_33
_atom_site_aniso_U_23
_atom_site_aniso_U_13
_atom_site_aniso_U_12
C1 0.032(4) 0.038(5) 0.042(5) 0.005(4) 0.015(4) 0.004(4)
C2 0.043(5) 0.039(5) 0.059(6) 0.018(4) 0.022(4) 0.010(4)
C3 0.059(6) 0.044(5) 0.070(7) 0.027(5) 0.021(5) 0.017(5)
C4 0.050(6) 0.083(8) 0.091(9) 0.005(7) 0.012(6) 0.017(6)
C5 0.053(7) 0.121(11) 0.075(8) 0.003(7) 0.023(6) 0.020(7)
C7 0.054(6) 0.038(5) 0.060(6) 0.017(4) 0.030(5) 0.008(4)
C8 0.061(6) 0.035(5) 0.063(6) 0.008(4) 0.032(5) 0.001(4)
C9 0.067(7) 0.037(5) 0.094(8) 0.009(5) 0.044(6) -0.002(5)
C10 0.120(11) 0.049(7) 0.096(10) 0.025(6) 0.010(8) -0.032(7)
C11 0.111(11) 0.047(6) 0.108(11) 0.009(7) -0.006(8) -0.017(7)
C13 0.042(5) 0.038(5) 0.051(6) -0.003(4) 0.019(4) -0.009(4)
C14 0.035(5) 0.044(5) 0.047(5) 0.006(4) 0.014(4) 0.005(4)
C15 0.028(5) 0.058(6) 0.051(6) -0.001(5) 0.005(4) -0.006(4)
C16 0.059(5) 0.114(7) 0.056(5) -0.011(5) -0.002(4) 0.020(5)
C17 0.091(7) 0.123(9) 0.090(7) -0.012(6) -0.009(6) 0.032(6)
C18 0.060(5) 0.093(6) 0.086(6) -0.009(5) -0.011(5) 0.004(5)
C19 0.091(7) 0.123(9) 0.090(7) -0.012(6) -0.009(6) 0.032(6)
C20 0.059(5) 0.114(7) 0.056(5) -0.011(5) -0.002(4) 0.020(5)
C21 0.027(4) 0.037(4) 0.044(5) 0.009(4) 0.016(4) 0.006(3)
C22 0.029(4) 0.048(5) 0.038(5) 0.013(4) 0.008(4) 0.014(4)
C23 0.046(5) 0.044(5) 0.050(5) 0.006(4) 0.019(4) 0.009(4)
C24 0.050(6) 0.068(6) 0.039(5) -0.005(5) 0.003(4) 0.003(5)
C25 0.058(6) 0.042(5) 0.067(7) -0.010(5) 0.019(5) -0.006(4)
C26 0.061(6) 0.058(6) 0.062(7) -0.011(5) 0.027(5) 0.010(5)
C27 0.036(5) 0.057(5) 0.040(5) 0.014(4) 0.022(4) 0.015(4)
C28 0.033(4) 0.044(5) 0.047(5) 0.015(4) 0.015(4) 0.008(4)
C29 0.040(5) 0.060(6) 0.054(6) 0.014(5) 0.019(4) 0.009(4)
C32 0.044(4) 0.098(6) 0.094(6) 0.035(5) 0.025(4) 0.009(4)
C33 0.030(4) 0.046(5) 0.040(5) 0.010(4) 0.006(4) -0.001(4)
C34 0.036(5) 0.039(5) 0.040(5) 0.007(4) 0.010(4) 0.004(4)
C35 0.037(4) 0.030(4) 0.036(5) -0.001(3) 0.014(4) 0.005(3)
C36 0.035(4) 0.041(5) 0.042(5) 0.004(4) 0.012(4) 0.013(4)
C37 0.054(6) 0.052(5) 0.049(6) 0.015(5) 0.017(4) 0.021(5)
C38 0.044(4) 0.098(6) 0.094(6) 0.035(5) 0.025(4) 0.009(4)
C39 0.073(6) 0.085(6) 0.107(7) -0.006(5) 0.040(5) 0.008(5)
C40 0.099(7) 0.163(10) 0.122(8) 0.087(8) 0.062(7) 0.059(7)
C41 0.049(5) 0.053(5) 0.051(6) 0.019(5) 0.019(4) 0.018(4)
C42 0.052(6) 0.053(6) 0.053(6) 0.012(5) 0.021(5) 0.010(5)
C43 0.074(8) 0.108(9) 0.075(8) 0.061(7) 0.041(6) 0.036(7)
C46 0.099(7) 0.163(10) 0.122(8) 0.087(8) 0.062(7) 0.059(7)
C47 0.041(5) 0.051(5) 0.054(6) 0.007(5) 0.025(4) 0.005(4)
C48 0.036(4) 0.040(5) 0.041(5) 0.004(4) 0.015(4) 0.000(4)
C49 0.032(4) 0.036(4) 0.056(6) -0.002(4) 0.020(4) 0.000(4)
C50 0.053(6) 0.074(7) 0.057(7) -0.012(5) -0.004(5) 0.024(5)
C51 0.056(4) 0.075(5) 0.060(5) -0.016(4) 0.005(4) 0.020(4)
C52 0.060(5) 0.093(6) 0.086(6) -0.009(5) -0.011(5) 0.004(5)
C53 0.056(4) 0.075(5) 0.060(5) -0.016(4) 0.005(4) 0.020(4)
C54 0.048(5) 0.056(6) 0.039(5) -0.001(4) 0.003(4) 0.020(5)
C55 0.022(4) 0.035(4) 0.044(5) -0.005(4) 0.007(4) -0.006(3)
C56 0.036(5) 0.037(5) 0.050(5) 0.003(4) 0.014(4) -0.001(4)
C57 0.036(5) 0.061(6) 0.046(6) -0.015(5) 0.001(4) -0.010(4)
C58 0.068(5) 0.081(6) 0.118(8) 0.007(5) 0.046(5) 0.012(5)
C59 0.057(6) 0.075(7) 0.039(5) 0.000(5) 0.012(5) 0.005(5)
C60 0.059(7) 0.102(9) 0.051(6) -0.020(6) 0.017(5) -0.033(6)
C61 0.035(5) 0.042(5) 0.058(6) 0.001(4) 0.009(4) -0.005(4)
C62 0.023(4) 0.033(4) 0.065(6) 0.004(4) 0.015(4) -0.005(3)
C63 0.040(5) 0.048(5) 0.072(7) 0.012(5) 0.024(5) -0.004(4)
C64 0.073(6) 0.085(6) 0.107(7) -0.006(5) 0.040(5) 0.008(5)
C65 0.068(5) 0.081(6) 0.118(8) 0.007(5) 0.046(5) 0.012(5)
C67 0.038(5) 0.044(5) 0.054(6) 0.011(4) 0.018(4) -0.005(4)
C68 0.030(4) 0.031(4) 0.043(5) 0.002(4) 0.012(4) -0.001(3)
Ta1 0.02624(19) 0.03190(19) 0.0360(2) 0.00263(13) 0.00985(13) -0.00079(12)
P1 0.0285(11) 0.0383(11) 0.0427(13) 0.0031(10) 0.0120(9) 0.0006(9)
P2 0.0284(11) 0.0345(11) 0.0405(12) 0.0021(9) 0.0107(9) 0.0011(9)
O1 0.024(3) 0.036(3) 0.049(3) 0.006(3) 0.007(2) -0.004(2)
O2 0.027(3) 0.036(3) 0.047(3) 0.004(3) 0.014(2) 0.001(2)
O3 0.036(3) 0.034(3) 0.035(3) 0.007(2) 0.011(2) 0.005(2)
O4 0.026(3) 0.043(3) 0.041(3) 0.001(3) 0.009(2) -0.005(2)
O5 0.152(12) 0.164(13) 0.199(15) 0.041(11) 0.020(11) 0.022(10)

loop_
_atom_type_symbol
_atom_type_description
_atom_type_scat_dispersion_real
_atom_type_scat_dispersion_imag
_atom_type_scat_source
C C 0.0033 0.0016 'International Tables Vol C Tables 4.2.6.8 and 6.1.1.4'
H H 0.0000 0.0000 'International Tables Vol C Tables 4.2.6.8 and 6.1.1.4'
Ta Ta -0.7052 6.5227 'International Tables Vol C Tables 4.2.6.8 and 6.1.1.4'
P P 0.1023 0.0942 'International Tables Vol C Tables 4.2.6.8 and 6.1.1.4'
O O 0.0106 0.0060 'International Tables Vol C Tables 4.2.6.8 and 6.1.1.4'

loop_
_geom_angle_atom_site_label_1
_geom_angle_atom_site_label_2
_geom_angle_atom_site_label_3
_geom_angle
_geom_angle_site_symmetry_1
_geom_angle_site_symmetry_3
_geom_angle_publ_flag
O1 C1 C14 118.2(7) . . ?
O1 C1 C2 122.4(7) . . ?
C14 C1 C2 119.4(7) . . ?
C7 C2 C1 117.4(8) . . ?
C7 C2 C3 121.4(7) . . ?
C1 C2 C3 121.2(7) . . ?
C5 C3 C4 110.7(9) . . ?
C5 C3 C6 115.9(11) . . ?
C4 C3 C6 98.2(11) . . ?
C5 C3 C2 107.9(8) . . ?
C4 C3 C2 110.8(8) . . ?
C6 C3 C2 113.0(10) . . ?
C5 C3 C6A 95.5(13) . . ?
C4 C3 C6A 122.4(13) . . ?
C6 C3 C6A 26.1(11) . . ?
C2 C3 C6A 107.9(12) . . ?
C3 C4 H4A 109.5 . . ?
C3 C4 H4B 109.5 . . ?
H4A C4 H4B 109.5 . . ?
C3 C4 H4C 109.5 . . ?
H4A C4 H4C 109.5 . . ?
H4B C4 H4C 109.5 . . ?
C3 C5 H5A 109.5 . . ?
C3 C5 H5B 109.5 . . ?
H5A C5 H5B 109.5 . . ?
C3 C5 H5C 109.5 . . ?
H5A C5 H5C 109.5 . . ?
H5B C5 H5C 109.5 . . ?
C3 C6 H6A 109.5 . . ?
C3 C6 H6B 109.5 . . ?
H6A C6 H6B 109.5 . . ?
C3 C6 H6C 109.5 . . ?
H6A C6 H6C 109.5 . . ?
H6B C6 H6C 109.5 . . ?
C3 C6A H6A1 109.5 . . ?
C3 C6A H6A2 109.5 . . ?
H6A1 C6A H6A2 109.5 . . ?
C3 C6A H6A3 109.5 . . ?
H6A1 C6A H6A3 109.5 . . ?
H6A2 C6A H6A3 109.5 . . ?
C8 C7 C2 124.6(8) . . ?
C8 C7 H7 117.7 . . ?
C2 C7 H7 117.7 . . ?
C7 C8 C13 118.1(8) . . ?
C7 C8 C9 122.8(9) . . ?
C13 C8 C9 119.0(9) . . ?
C10 C9 C11 107.9(9) . . ?
C10 C9 C8 112.7(9) . . ?
C11 C9 C8 108.7(9) . . ?
C10 C9 C12 107.2(11) . . ?
C11 C9 C12 109.7(11) . . ?
C8 C9 C12 110.6(9) . . ?
C9 C10 H10A 109.5 . . ?
C9 C10 H10B 109.5 . . ?
H10A C10 H10B 109.5 . . ?
C9 C10 H10C 109.5 . . ?
H10A C10 H10C 109.5 . . ?
H10B C10 H10C 109.5 . . ?
C9 C11 H11A 109.5 . . ?
C9 C11 H11B 109.5 . . ?
H11A C11 H11B 109.5 . . ?
C9 C11 H11C 109.5 . . ?
H11A C11 H11C 109.5 . . ?
H11B C11 H11C 109.5 . . ?
C9 C12 H12D 109.5 . . ?
C9 C12 H12E 109.5 . . ?
H12D C12 H12E 109.5 . . ?
C9 C12 H12F 109.5 . . ?
H12D C12 H12F 109.5 . . ?
H12E C12 H12F 109.5 . . ?
C14 C13 C8 119.2(8) . . ?
C14 C13 H13 120.4 . . ?
C8 C13 H13 120.4 . . ?
C1 C14 C13 121.3(8) . . ?
C1 C14 P1 114.5(6) . . ?
C13 C14 P1 124.0(7) . . ?
C16 C15 C20 117.6(9) . . ?
C16 C15 P1 119.5(7) . . ?
C20 C15 P1 122.9(8) . . ?
C15 C16 C17 122.4(11) . . ?
C15 C16 H16 118.8 . . ?
C17 C16 H16 118.8 . . ?
C18 C17 C16 117.1(13) . . ?
C18 C17 H17 121.4 . . ?
C16 C17 H17 121.4 . . ?
C19 C18 C17 123.5(12) . . ?
C19 C18 H18 118.3 . . ?
C17 C18 H18 118.3 . . ?
C18 C19 C20 118.2(13) . . ?
C18 C19 H19 120.9 . . ?
C20 C19 H19 120.9 . . ?
C19 C20 C15 121.0(11) . . ?
C19 C20 H20 119.5 . . ?
C15 C20 H20 119.5 . . ?
O2 C21 C22 121.7(7) . . ?
O2 C21 C34 118.7(7) . . ?
C22 C21 C34 119.6(7) . . ?
C27 C22 C21 116.6(7) . . ?
C27 C22 C23 122.3(7) . . ?
C21 C22 C23 121.1(7) . . ?
C26 C23 C24 108.6(8) . . ?
C26 C23 C25 106.8(8) . . ?
C24 C23 C25 111.1(8) . . ?
C26 C23 C22 111.4(7) . . ?
C24 C23 C22 109.0(7) . . ?
C25 C23 C22 110.0(7) . . ?
C23 C24 H24A 109.5 . . ?
C23 C24 H24B 109.5 . . ?
H24A C24 H24B 109.5 . . ?
C23 C24 H24C 109.5 . . ?
H24A C24 H24C 109.5 . . ?
H24B C24 H24C 109.5 . . ?
C23 C25 H25A 109.5 . . ?
C23 C25 H25B 109.5 . . ?
H25A C25 H25B 109.5 . . ?
C23 C25 H25C 109.5 . . ?
H25A C25 H25C 109.5 . . ?
H25B C25 H25C 109.5 . . ?
C23 C26 H26A 109.5 . . ?
C23 C26 H26B 109.5 . . ?
H26A C26 H26B 109.5 . . ?
C23 C26 H26C 109.5 . . ?
H26A C26 H26C 109.5 . . ?
H26B C26 H26C 109.5 . . ?
C28 C27 C22 125.3(8) . . ?
C28 C27 H27 117.4 . . ?
C22 C27 H27 117.4 . . ?
C33 C28 C27 116.9(7) . . ?
C33 C28 C29 120.6(8) . . ?
C27 C28 C29 122.4(8) . . ?
C32 C29 C28 109.7(8) . . ?
C32 C29 C31 118.2(10) . . ?
C28 C29 C31 109.2(9) . . ?
C32 C29 C30 105.1(9) . . ?
C28 C29 C30 111.8(9) . . ?
C31 C29 C30 102.5(10) . . ?
C32 C29 C30A 144.7(8) . . ?
C28 C29 C30A 105.3(6) . . ?
C31 C29 C30A 51.7(7) . . ?
C30 C29 C30A 55.7(6) . . ?
C32 C29 C31A 93.0(14) . . ?
C28 C29 C31A 111.8(14) . . ?
C31 C29 C31A 27.6(12) . . ?
C30 C29 C31A 122.8(15) . . ?
C30A C29 C31A 78.5(14) . . ?
C29 C30 H30A 109.5 . . ?
C29 C30 H30B 109.5 . . ?
H30A C30 H30B 109.5 . . ?
C29 C30 H30C 109.5 . . ?
H30A C30 H30C 109.5 . . ?
H30B C30 H30C 109.5 . . ?
C29 C31 H31A 109.5 . . ?
C29 C31 H31B 109.5 . . ?
H31A C31 H31B 109.5 . . ?
C29 C31 H31C 109.5 . . ?
H31A C31 H31C 109.5 . . ?
H31B C31 H31C 109.5 . . ?
C29 C30A H30D 109.5 . . ?
C29 C30A H30E 109.5 . . ?
H30D C30A H30E 109.5 . . ?
C29 C30A H30F 109.5 . . ?
H30D C30A H30F 109.5 . . ?
H30E C30A H30F 109.5 . . ?
C29 C31A H31D 109.5 . . ?
C29 C31A H31E 109.5 . . ?
H31D C31A H31E 109.5 . . ?
C29 C31A H31F 109.5 . . ?
H31D C31A H31F 109.5 . . ?
H31E C31A H31F 109.5 . . ?
C29 C32 H32A 109.5 . . ?
C29 C32 H32B 109.5 . . ?
H32A C32 H32B 109.5 . . ?
C29 C32 H32C 109.5 . . ?
H32A C32 H32C 109.5 . . ?
H32B C32 H32C 109.5 . . ?
C28 C33 C34 120.9(8) . . ?
C28 C33 H33 119.6 . . ?
C34 C33 H33 119.6 . . ?
C33 C34 C21 120.7(7) . . ?
C33 C34 P1 127.0(6) . . ?
C21 C34 P1 112.3(6) . . ?
O3 C35 C48 117.4(7) . . ?
O3 C35 C36 122.8(7) . . ?
C48 C35 C36 119.8(8) . . ?
C41 C36 C35 118.0(7) . . ?
C41 C36 C37 121.7(7) . . ?
C35 C36 C37 120.3(7) . . ?
C40 C37 C39 106.9(10) . . ?
C40 C37 C36 112.3(8) . . ?
C39 C37 C36 109.0(8) . . ?
C40 C37 C38 108.7(9) . . ?
C39 C37 C38 110.1(9) . . ?
C36 C37 C38 109.8(7) . . ?
C37 C38 H38A 109.5 . . ?
C37 C38 H38B 109.5 . . ?
H38A C38 H38B 109.5 . . ?
C37 C38 H38C 109.5 . . ?
H38A C38 H38C 109.5 . . ?
H38B C38 H38C 109.5 . . ?
C37 C39 H39A 109.5 . . ?
C37 C39 H39B 109.5 . . ?
H39A C39 H39B 109.5 . . ?
C37 C39 H39C 109.5 . . ?
H39A C39 H39C 109.5 . . ?
H39B C39 H39C 109.5 . . ?
C37 C40 H40A 109.5 . . ?
C37 C40 H40B 109.5 . . ?
H40A C40 H40B 109.5 . . ?
C37 C40 H40C 109.5 . . ?
H40A C40 H40C 109.5 . . ?
H40B C40 H40C 109.5 . . ?
C36 C41 C42 124.4(8) . . ?
C36 C41 H41 117.8 . . ?
C42 C41 H41 117.8 . . ?
C47 C42 C41 116.3(8) . . ?
C47 C42 C43 120.1(8) . . ?
C41 C42 C43 123.5(8) . . ?
C45 C43 C46 91(2) . . ?
C45 C43 C42 113.7(17) . . ?
C46 C43 C42 109.2(10) . . ?
C45 C43 C44A 113(2) . . ?
C46 C43 C44A 113.8(12) . . ?
C42 C43 C44A 113.8(10) . . ?
C45 C43 C44 131(2) . . ?
C46 C43 C44 88(2) . . ?
C42 C43 C44 112.5(17) . . ?
C44A C43 C44 30.0(15) . . ?
C45 C43 C45A 27.3(17) . . ?
C46 C43 C45A 117.9(13) . . ?
C42 C43 C45A 105.0(11) . . ?
C44A C43 C45A 96.6(14) . . ?
C44 C43 C45A 124(2) . . ?
C43 C44 H44A 109.5 . . ?
C43 C44 H44B 109.5 . . ?
H44A C44 H44B 109.5 . . ?
C43 C44 H44C 109.5 . . ?
H44A C44 H44C 109.5 . . ?
H44B C44 H44C 109.5 . . ?
C43 C45 H45A 109.5 . . ?
C43 C45 H45B 109.5 . . ?
H45A C45 H45B 109.5 . . ?
C43 C45 H45C 109.5 . . ?
H45A C45 H45C 109.5 . . ?
H45B C45 H45C 109.5 . . ?
C43 C44A H44D 109.5 . . ?
C43 C44A H44E 109.5 . . ?
H44D C44A H44E 109.5 . . ?
C43 C44A H44F 109.5 . . ?
H44D C44A H44F 109.5 . . ?
H44E C44A H44F 109.5 . . ?
C43 C45A H45D 109.5 . . ?
C43 C45A H45E 109.5 . . ?
H45D C45A H45E 109.5 . . ?
C43 C45A H45F 109.5 . . ?
H45D C45A H45F 109.5 . . ?
H45E C45A H45F 109.5 . . ?
C43 C46 H46A 109.5 . . ?
C43 C46 H46B 109.5 . . ?
H46A C46 H46B 109.5 . . ?
C43 C46 H46C 109.5 . . ?
H46A C46 H46C 109.5 . . ?
H46B C46 H46C 109.5 . . ?
C42 C47 C48 120.8(8) . . ?
C42 C47 H47 119.6 . . ?
C48 C47 H47 119.6 . . ?
C47 C48 C35 120.7(8) . . ?
C47 C48 P2 125.9(6) . . ?
C35 C48 P2 113.4(6) . . ?
C50 C49 C54 118.6(8) . . ?
C50 C49 P2 122.2(7) . . ?
C54 C49 P2 119.0(7) . . ?
C51 C50 C49 120.3(9) . . ?
C51 C50 H50 119.9 . . ?
C49 C50 H50 119.9 . . ?
C50 C51 C52 120.5(10) . . ?
C50 C51 H51 119.7 . . ?
C52 C51 H51 119.7 . . ?
C53 C52 C51 119.6(11) . . ?
C53 C52 H52 120.2 . . ?
C51 C52 H52 120.2 . . ?
C52 C53 C54 120.6(10) . . ?
C52 C53 H53 119.7 . . ?
C54 C53 H53 119.7 . . ?
C53 C54 C49 120.4(8) . . ?
C53 C54 H54 119.8 . . ?
C49 C54 H54 119.8 . . ?
O4 C55 C68 119.8(6) . . ?
O4 C55 C56 121.6(7) . . ?
C68 C55 C56 118.7(7) . . ?
C61 C56 C55 117.2(8) . . ?
C61 C56 C57 121.1(8) . . ?
C55 C56 C57 121.8(7) . . ?
C60 C57 C56 113.1(8) . . ?
C60 C57 C59 107.6(8) . . ?
C56 C57 C59 110.5(7) . . ?
C60 C57 C58 107.4(9) . . ?
C56 C57 C58 108.0(8) . . ?
C59 C57 C58 110.2(8) . . ?
C57 C58 H58A 109.5 . . ?
C57 C58 H58B 109.5 . . ?
H58A C58 H58B 109.5 . . ?
C57 C58 H58C 109.5 . . ?
H58A C58 H58C 109.5 . . ?
H58B C58 H58C 109.5 . . ?
C57 C59 H59A 109.5 . . ?
C57 C59 H59B 109.5 . . ?
H59A C59 H59B 109.5 . . ?
C57 C59 H59C 109.5 . . ?
H59A C59 H59C 109.5 . . ?
H59B C59 H59C 109.5 . . ?
C57 C60 H60A 109.5 . . ?
C57 C60 H60B 109.5 . . ?
H60A C60 H60B 109.5 . . ?
C57 C60 H60C 109.5 . . ?
H60A C60 H60C 109.5 . . ?
H60B C60 H60C 109.5 . . ?
C56 C61 C62 124.9(8) . . ?
C56 C61 H61 117.5 . . ?
C62 C61 H61 117.5 . . ?
C67 C62 C61 116.4(7) . . ?
C67 C62 C63 121.0(8) . . ?
C61 C62 C63 122.5(8) . . ?
C66 C63 C65 118.7(14) . . ?
C66 C63 C64 105.0(13) . . ?
C65 C63 C64 102.9(9) . . ?
C66 C63 C62 109.0(10) . . ?
C65 C63 C62 109.3(8) . . ?
C64 C63 C62 111.7(8) . . ?
C66 C63 C66A 32.0(12) . . ?
C65 C63 C66A 89.4(18) . . ?
C64 C63 C66A 127.8(16) . . ?
C62 C63 C66A 111.3(13) . . ?
C63 C64 H64A 109.5 . . ?
C63 C64 H64B 109.5 . . ?
H64A C64 H64B 109.5 . . ?
C63 C64 H64C 109.5 . . ?
H64A C64 H64C 109.5 . . ?
H64B C64 H64C 109.5 . . ?
C63 C65 H65A 109.5 . . ?
C63 C65 H65B 109.5 . . ?
H65A C65 H65B 109.5 . . ?
C63 C65 H65C 109.5 . . ?
H65A C65 H65C 109.5 . . ?
H65B C65 H65C 109.5 . . ?
C63 C66 H66A 109.5 . . ?
C63 C66 H66B 109.5 . . ?
H66A C66 H66B 109.5 . . ?
C63 C66 H66C 109.5 . . ?
H66A C66 H66C 109.5 . . ?
H66B C66 H66C 109.5 . . ?
C63 C66A H66D 109.5 . . ?
C63 C66A H66E 109.5 . . ?
H66D C66A H66E 109.5 . . ?
C63 C66A H66F 109.5 . . ?
H66D C66A H66F 109.5 . . ?
H66E C66A H66F 109.5 . . ?
C62 C67 C68 120.5(8) . . ?
C62 C67 H67 119.8 . . ?
C68 C67 H67 119.8 . . ?
C55 C68 C67 122.4(7) . . ?
C55 C68 P2 112.6(6) . . ?
C67 C68 P2 125.0(7) . . ?
C70 C69 H69A 109.5 . . ?
C70 C69 H69B 109.5 . . ?
H69A C69 H69B 109.5 . . ?
C70 C69 H69C 109.5 . . ?
H69A C69 H69C 109.5 . . ?
H69B C69 H69C 109.5 . . ?
C69 C70 O5 98(2) . . ?
C69 C70 H70A 112.2 . . ?
O5 C70 H70A 112.2 . . ?
C69 C70 H70B 112.2 . . ?
O5 C70 H70B 112.2 . . ?
H70A C70 H70B 109.8 . . ?
O5 C71 C72 107(2) . . ?
O5 C71 H71A 110.4 . . ?
C72 C71 H71A 110.4 . . ?
O5 C71 H71B 110.4 . . ?
C72 C71 H71B 110.4 . . ?
H71A C71 H71B 108.6 . . ?
C71 C72 H72A 109.5 . . ?
C71 C72 H72B 109.5 . . ?
H72A C72 H72B 109.5 . . ?
C71 C72 H72C 109.5 . . ?
H72A C72 H72C 109.5 . . ?
H72B C72 H72C 109.5 . . ?
O1 Ta1 O3 163.8(2) . . ?
O1 Ta1 O2 100.6(2) . . ?
O3 Ta1 O2 91.4(2) . . ?
O1 Ta1 O4 92.6(2) . . ?
O3 Ta1 O4 99.6(2) . . ?
O2 Ta1 O4 84.0(2) . . ?
O1 Ta1 P2 99.38(16) . . ?
O3 Ta1 P2 74.07(16) . . ?
O2 Ta1 P2 150.76(15) . . ?
O4 Ta1 P2 73.96(16) . . ?
O1 Ta1 P1 75.14(15) . . ?
O3 Ta1 P1 98.07(16) . . ?
O2 Ta1 P1 73.71(15) . . ?
O4 Ta1 P1 151.74(16) . . ?
P2 Ta1 P1 132.48(7) . . ?
O1 Ta1 H1' 98.8 . . ?
O3 Ta1 H1' 65.5 . . ?
O2 Ta1 H1' 145.7 . . ?
O4 Ta1 H1' 123.1 . . ?
P2 Ta1 H1' 49.2 . . ?
P1 Ta1 H1' 84.4 . . ?
C34 P1 C15 108.6(4) . . ?
C34 P1 C14 108.9(4) . . ?
C15 P1 C14 106.1(4) . . ?
C34 P1 Ta1 101.9(3) . . ?
C15 P1 Ta1 131.6(3) . . ?
C14 P1 Ta1 98.1(3) . . ?
C48 P2 C68 110.4(4) . . ?
C48 P2 C49 108.3(4) . . ?
C68 P2 C49 106.7(4) . . ?
C48 P2 Ta1 99.3(3) . . ?
C68 P2 Ta1 101.3(3) . . ?
C49 P2 Ta1 130.0(3) . . ?
C1 O1 Ta1 133.4(5) . . ?
C21 O2 Ta1 133.4(5) . . ?
C35 O3 Ta1 133.6(5) . . ?
C55 O4 Ta1 132.3(5) . . ?
C71 O5 C70 111.1(18) . . ?

loop_
_geom_bond_atom_site_label_1
_geom_bond_atom_site_label_2
_geom_bond_distance
_geom_bond_site_symmetry_2
_geom_bond_publ_flag
C1 O1 1.348(9) . ?
C1 C14 1.392(11) . ?
C1 C2 1.407(11) . ?
C2 C7 1.386(12) . ?
C2 C3 1.553(12) . ?
C3 C5 1.503(15) . ?
C3 C4 1.525(14) . ?
C3 C6 1.54(2) . ?
C3 C6A 1.57(3) . ?
C4 H4A 0.9800 . ?
C4 H4B 0.9800 . ?
C4 H4C 0.9800 . ?
C5 H5A 0.9800 . ?
C5 H5B 0.9800 . ?
C5 H5C 0.9800 . ?
C6 H6A 0.9800 . ?
C6 H6B 0.9800 . ?
C6 H6C 0.9800 . ?
C6A H6A1 0.9800 . ?
C6A H6A2 0.9800 . ?
C6A H6A3 0.9800 . ?
C7 C8 1.354(12) . ?
C7 H7 0.9500 . ?
C8 C13 1.410(12) . ?
C8 C9 1.541(12) . ?
C9 C10 1.512(15) . ?
C9 C11 1.534(16) . ?
C9 C12 1.552(19) . ?
C10 H10A 0.9800 . ?
C10 H10B 0.9800 . ?
C10 H10C 0.9800 . ?
C11 H11A 0.9800 . ?
C11 H11B 0.9800 . ?
C11 H11C 0.9800 . ?
C12 H12D 0.9800 . ?
C12 H12E 0.9800 . ?
C12 H12F 0.9800 . ?
C13 C14 1.393(11) . ?
C13 H13 0.9500 . ?
C14 P1 1.812(9) . ?
C15 C16 1.359(14) . ?
C15 C20 1.389(13) . ?
C15 P1 1.803(9) . ?
C16 C17 1.391(16) . ?
C16 H16 0.9500 . ?
C17 C18 1.357(17) . ?
C17 H17 0.9500 . ?
C18 C19 1.340(17) . ?
C18 H18 0.9500 . ?
C19 C20 1.389(16) . ?
C19 H19 0.9500 . ?
C20 H20 0.9500 . ?
C21 O2 1.368(9) . ?
C21 C22 1.404(11) . ?
C21 C34 1.422(11) . ?
C22 C27 1.395(11) . ?
C22 C23 1.538(12) . ?
C23 C26 1.524(12) . ?
C23 C24 1.529(12) . ?
C23 C25 1.532(13) . ?
C24 H24A 0.9800 . ?
C24 H24B 0.9800 . ?
C24 H24C 0.9800 . ?
C25 H25A 0.9800 . ?
C25 H25B 0.9800 . ?
C25 H25C 0.9800 . ?
C26 H26A 0.9800 . ?
C26 H26B 0.9800 . ?
C26 H26C 0.9800 . ?
C27 C28 1.390(11) . ?
C27 H27 0.9500 . ?
C28 C33 1.389(12) . ?
C28 C29 1.522(12) . ?
C29 C32 1.492(13) . ?
C29 C31 1.537(17) . ?
C29 C30 1.545(16) . ?
C29 C30A 1.548(9) . ?
C29 C31A 1.61(3) . ?
C30 H30A 0.9800 . ?
C30 H30B 0.9800 . ?
C30 H30C 0.9800 . ?
C31 H31A 0.9800 . ?
C31 H31B 0.9800 . ?
C31 H31C 0.9800 . ?
C30A H30D 0.9800 . ?
C30A H30E 0.9800 . ?
C30A H30F 0.9800 . ?
C31A H31D 0.9800 . ?
C31A H31E 0.9800 . ?
C31A H31F 0.9800 . ?
C32 H32A 0.9800 . ?
C32 H32B 0.9800 . ?
C32 H32C 0.9800 . ?
C33 C34 1.389(11) . ?
C33 H33 0.9500 . ?
C34 P1 1.799(9) . ?
C35 O3 1.351(9) . ?
C35 C48 1.402(11) . ?
C35 C36 1.402(11) . ?
C36 C41 1.370(12) . ?
C36 C37 1.558(12) . ?
C37 C40 1.528(14) . ?
C37 C39 1.540(15) . ?
C37 C38 1.568(14) . ?
C38 H38A 0.9800 . ?
C38 H38B 0.9800 . ?
C38 H38C 0.9800 . ?
C39 H39A 0.9800 . ?
C39 H39B 0.9800 . ?
C39 H39C 0.9800 . ?
C40 H40A 0.9800 . ?
C40 H40B 0.9800 . ?
C40 H40C 0.9800 . ?
C41 C42 1.419(12) . ?
C41 H41 0.9500 . ?
C42 C47 1.394(12) . ?
C42 C43 1.532(13) . ?
C43 C45 1.37(3) . ?
C43 C46 1.505(18) . ?
C43 C44A 1.545(18) . ?
C43 C44 1.62(4) . ?
C43 C45A 1.69(3) . ?
C44 H44A 0.9800 . ?
C44 H44B 0.9800 . ?
C44 H44C 0.9800 . ?
C45 H45A 0.9800 . ?
C45 H45B 0.9800 . ?
C45 H45C 0.9800 . ?
C44A H44D 0.9800 . ?
C44A H44E 0.9800 . ?
C44A H44F 0.9800 . ?
C45A H45D 0.9800 . ?
C45A H45E 0.9800 . ?
C45A H45F 0.9800 . ?
C46 H46A 0.9800 . ?
C46 H46B 0.9800 . ?
C46 H46C 0.9800 . ?
C47 C48 1.400(12) . ?
C47 H47 0.9500 . ?
C48 P2 1.809(8) . ?
C49 C50 1.387(13) . ?
C49 C54 1.386(11) . ?
C49 P2 1.812(8) . ?
C50 C51 1.375(13) . ?
C50 H50 0.9500 . ?
C51 C52 1.378(14) . ?
C51 H51 0.9500 . ?
C52 C53 1.361(14) . ?
C52 H52 0.9500 . ?
C53 C54 1.381(12) . ?
C53 H53 0.9500 . ?
C54 H54 0.9500 . ?
C55 O4 1.361(9) . ?
C55 C68 1.390(11) . ?
C55 C56 1.408(11) . ?
C56 C61 1.384(12) . ?
C56 C57 1.523(13) . ?
C57 C60 1.519(12) . ?
C57 C59 1.562(14) . ?
C57 C58 1.582(14) . ?
C58 H58A 0.9800 . ?
C58 H58B 0.9800 . ?
C58 H58C 0.9800 . ?
C59 H59A 0.9800 . ?
C59 H59B 0.9800 . ?
C59 H59C 0.9800 . ?
C60 H60A 0.9800 . ?
C60 H60B 0.9800 . ?
C60 H60C 0.9800 . ?
C61 C62 1.412(12) . ?
C61 H61 0.9500 . ?
C62 C67 1.370(12) . ?
C62 C63 1.528(11) . ?
C63 C66 1.440(19) . ?
C63 C65 1.513(14) . ?
C63 C64 1.524(15) . ?
C63 C66A 1.60(3) . ?
C64 H64A 0.9800 . ?
C64 H64B 0.9800 . ?
C64 H64C 0.9800 . ?
C65 H65A 0.9800 . ?
C65 H65B 0.9800 . ?
C65 H65C 0.9800 . ?
C66 H66A 0.9800 . ?
C66 H66B 0.9800 . ?
C66 H66C 0.9800 . ?
C66A H66D 0.9800 . ?
C66A H66E 0.9800 . ?
C66A H66F 0.9800 . ?
C67 C68 1.399(11) . ?
C67 H67 0.9500 . ?
C68 P2 1.812(8) . ?
C69 C70 1.30(3) . ?
C69 H69A 0.9800 . ?
C69 H69B 0.9800 . ?
C69 H69C 0.9800 . ?
C70 O5 1.47(2) . ?
C70 H70A 0.9900 . ?
C70 H70B 0.9900 . ?
C71 O5 1.45(2) . ?
C71 C72 1.51(3) . ?
C71 H71A 0.9900 . ?
C71 H71B 0.9900 . ?
C72 H72A 0.9800 . ?
C72 H72B 0.9800 . ?
C72 H72C 0.9800 . ?
Ta1 O1 1.959(5) . ?
Ta1 O3 1.968(5) . ?
Ta1 O2 2.019(5) . ?
Ta1 O4 2.030(5) . ?
Ta1 P2 2.579(2) . ?
Ta1 P1 2.588(2) . ?
Ta1 H1' 0.8897 . ?

loop_
_geom_torsion_atom_site_label_1
_geom_torsion_atom_site_label_2
_geom_torsion_atom_site_label_3
_geom_torsion_atom_site_label_4
_geom_torsion
_geom_torsion_site_symmetry_1
_geom_torsion_site_symmetry_2
_geom_torsion_site_symmetry_3
_geom_torsion_site_symmetry_4
_geom_torsion_publ_flag
O1 C1 C2 C7 176.7(8) . . . . ?
C14 C1 C2 C7 -0.9(13) . . . . ?
O1 C1 C2 C3 -5.6(13) . . . . ?
C14 C1 C2 C3 176.8(8) . . . . ?
C7 C2 C3 C5 111.6(10) . . . . ?
C1 C2 C3 C5 -66.0(11) . . . . ?
C7 C2 C3 C4 -127.0(10) . . . . ?
C1 C2 C3 C4 55.4(12) . . . . ?
C7 C2 C3 C6 -17.8(15) . . . . ?
C1 C2 C3 C6 164.5(12) . . . . ?
C7 C2 C3 C6A 9.5(16) . . . . ?
C1 C2 C3 C6A -168.1(13) . . . . ?
C1 C2 C7 C8 -1.0(14) . . . . ?
C3 C2 C7 C8 -178.7(9) . . . . ?
C2 C7 C8 C13 1.8(15) . . . . ?
C2 C7 C8 C9 -177.9(9) . . . . ?
C7 C8 C9 C10 8.6(14) . . . . ?
C13 C8 C9 C10 -171.1(9) . . . . ?
C7 C8 C9 C11 -110.9(12) . . . . ?
C13 C8 C9 C11 69.4(12) . . . . ?
C7 C8 C9 C12 128.6(12) . . . . ?
C13 C8 C9 C12 -51.1(14) . . . . ?
C7 C8 C13 C14 -0.7(13) . . . . ?
C9 C8 C13 C14 179.0(8) . . . . ?
O1 C1 C14 C13 -175.8(8) . . . . ?
C2 C1 C14 C13 1.9(13) . . . . ?
O1 C1 C14 P1 0.1(10) . . . . ?
C2 C1 C14 P1 177.8(6) . . . . ?
C8 C13 C14 C1 -1.1(13) . . . . ?
C8 C13 C14 P1 -176.5(7) . . . . ?
C20 C15 C16 C17 -1(2) . . . . ?
P1 C15 C16 C17 179.1(12) . . . . ?
C15 C16 C17 C18 0(2) . . . . ?
C16 C17 C18 C19 3(3) . . . . ?
C17 C18 C19 C20 -5(3) . . . . ?
C18 C19 C20 C15 4(2) . . . . ?
C16 C15 C20 C19 -1.4(19) . . . . ?
P1 C15 C20 C19 178.9(11) . . . . ?
O2 C21 C22 C27 -175.9(7) . . . . ?
C34 C21 C22 C27 2.2(11) . . . . ?
O2 C21 C22 C23 1.1(11) . . . . ?
C34 C21 C22 C23 179.2(7) . . . . ?
C27 C22 C23 C26 -7.9(11) . . . . ?
C21 C22 C23 C26 175.3(8) . . . . ?
C27 C22 C23 C24 111.9(9) . . . . ?
C21 C22 C23 C24 -64.9(10) . . . . ?
C27 C22 C23 C25 -126.1(8) . . . . ?
C21 C22 C23 C25 57.1(10) . . . . ?
C21 C22 C27 C28 -0.6(12) . . . . ?
C23 C22 C27 C28 -177.6(7) . . . . ?
C22 C27 C28 C33 -1.4(12) . . . . ?
C22 C27 C28 C29 -179.2(8) . . . . ?
C33 C28 C29 C32 -68.0(11) . . . . ?
C27 C28 C29 C32 109.8(10) . . . . ?
C33 C28 C29 C31 63.1(12) . . . . ?
C27 C28 C29 C31 -119.2(11) . . . . ?
C33 C28 C29 C30 175.9(8) . . . . ?
C27 C28 C29 C30 -6.4(12) . . . . ?
C33 C28 C29 C30A 117.2(8) . . . . ?
C27 C28 C29 C30A -65.0(9) . . . . ?
C33 C28 C29 C31A 33.8(17) . . . . ?
C27 C28 C29 C31A -148.5(15) . . . . ?
C27 C28 C33 C34 1.7(12) . . . . ?
C29 C28 C33 C34 179.6(7) . . . . ?
C28 C33 C34 C21 -0.2(12) . . . . ?
C28 C33 C34 P1 178.5(6) . . . . ?
O2 C21 C34 C33 176.3(7) . . . . ?
C22 C21 C34 C33 -1.9(11) . . . . ?
O2 C21 C34 P1 -2.5(9) . . . . ?
C22 C21 C34 P1 179.3(6) . . . . ?
O3 C35 C36 C41 178.9(7) . . . . ?
C48 C35 C36 C41 -0.1(12) . . . . ?
O3 C35 C36 C37 -2.1(12) . . . . ?
C48 C35 C36 C37 178.9(7) . . . . ?
C41 C36 C37 C40 -0.2(14) . . . . ?
C35 C36 C37 C40 -179.2(10) . . . . ?
C41 C36 C37 C39 -118.5(10) . . . . ?
C35 C36 C37 C39 62.6(11) . . . . ?
C41 C36 C37 C38 120.8(9) . . . . ?
C35 C36 C37 C38 -58.1(11) . . . . ?
C35 C36 C41 C42 -1.5(14) . . . . ?
C37 C36 C41 C42 179.5(8) . . . . ?
C36 C41 C42 C47 1.6(14) . . . . ?
C36 C41 C42 C43 179.1(10) . . . . ?
C47 C42 C43 C45 44(2) . . . . ?
C41 C42 C43 C45 -133(2) . . . . ?
C47 C42 C43 C46 -55.9(14) . . . . ?
C41 C42 C43 C46 126.7(11) . . . . ?
C47 C42 C43 C44A 175.7(12) . . . . ?
C41 C42 C43 C44A -1.7(18) . . . . ?
C47 C42 C43 C44 -152(2) . . . . ?
C41 C42 C43 C44 31(2) . . . . ?
C47 C42 C43 C45A 71.4(14) . . . . ?
C41 C42 C43 C45A -106.0(13) . . . . ?
C41 C42 C47 C48 -0.3(13) . . . . ?
C43 C42 C47 C48 -177.8(9) . . . . ?
C42 C47 C48 C35 -1.2(13) . . . . ?
C42 C47 C48 P2 179.7(7) . . . . ?
O3 C35 C48 C47 -177.7(7) . . . . ?
C36 C35 C48 C47 1.4(12) . . . . ?
O3 C35 C48 P2 1.5(9) . . . . ?
C36 C35 C48 P2 -179.4(6) . . . . ?
C54 C49 C50 C51 1.8(16) . . . . ?
P2 C49 C50 C51 -172.9(9) . . . . ?
C49 C50 C51 C52 -0.3(19) . . . . ?
C50 C51 C52 C53 0(2) . . . . ?
C51 C52 C53 C54 -1(2) . . . . ?
C52 C53 C54 C49 2.0(18) . . . . ?
C50 C49 C54 C53 -2.6(15) . . . . ?
P2 C49 C54 C53 172.2(8) . . . . ?
O4 C55 C56 C61 -179.6(7) . . . . ?
C68 C55 C56 C61 0.5(12) . . . . ?
O4 C55 C56 C57 -0.1(12) . . . . ?
C68 C55 C56 C57 180.0(8) . . . . ?
C61 C56 C57 C60 -2.5(13) . . . . ?
C55 C56 C57 C60 178.0(9) . . . . ?
C61 C56 C57 C59 -123.2(9) . . . . ?
C55 C56 C57 C59 57.3(11) . . . . ?
C61 C56 C57 C58 116.2(9) . . . . ?
C55 C56 C57 C58 -63.3(11) . . . . ?
C55 C56 C61 C62 1.1(13) . . . . ?
C57 C56 C61 C62 -178.4(8) . . . . ?
C56 C61 C62 C67 -1.8(13) . . . . ?
C56 C61 C62 C63 -179.7(8) . . . . ?
C67 C62 C63 C66 61.3(16) . . . . ?
C61 C62 C63 C66 -120.9(15) . . . . ?
C67 C62 C63 C65 -69.9(12) . . . . ?
C61 C62 C63 C65 107.8(10) . . . . ?
C67 C62 C63 C64 176.8(9) . . . . ?
C61 C62 C63 C64 -5.4(12) . . . . ?
C67 C62 C63 C66A 27(2) . . . . ?
C61 C62 C63 C66A -155.0(19) . . . . ?
C61 C62 C67 C68 0.9(12) . . . . ?
C63 C62 C67 C68 178.8(7) . . . . ?
O4 C55 C68 C67 178.8(7) . . . . ?
C56 C55 C68 C67 -1.4(12) . . . . ?
O4 C55 C68 P2 -3.7(9) . . . . ?
C56 C55 C68 P2 176.2(6) . . . . ?
C62 C67 C68 C55 0.6(13) . . . . ?
C62 C67 C68 P2 -176.5(6) . . . . ?
C33 C34 P1 C15 40.9(8) . . . . ?
C21 C34 P1 C15 -140.3(6) . . . . ?
C33 C34 P1 C14 -74.2(8) . . . . ?
C21 C34 P1 C14 104.6(6) . . . . ?
C33 C34 P1 Ta1 -177.1(7) . . . . ?
C21 C34 P1 Ta1 1.6(6) . . . . ?
C16 C15 P1 C34 -159.9(9) . . . . ?
C20 C15 P1 C34 19.8(11) . . . . ?
C16 C15 P1 C14 -43.0(10) . . . . ?
C20 C15 P1 C14 136.7(10) . . . . ?
C16 C15 P1 Ta1 73.9(10) . . . . ?
C20 C15 P1 Ta1 -106.4(9) . . . . ?
C1 C14 P1 C34 -101.0(7) . . . . ?
C13 C14 P1 C34 74.7(8) . . . . ?
C1 C14 P1 C15 142.3(7) . . . . ?
C13 C14 P1 C15 -42.0(9) . . . . ?
C1 C14 P1 Ta1 4.6(7) . . . . ?
C13 C14 P1 Ta1 -179.7(7) . . . . ?
O1 Ta1 P1 C34 105.6(3) . . . . ?
O3 Ta1 P1 C34 -89.5(3) . . . . ?
O2 Ta1 P1 C34 -0.4(3) . . . . ?
O4 Ta1 P1 C34 39.0(4) . . . . ?
P2 Ta1 P1 C34 -165.2(3) . . . . ?
O1 Ta1 P1 C15 -125.8(5) . . . . ?
O3 Ta1 P1 C15 39.1(5) . . . . ?
O2 Ta1 P1 C15 128.2(5) . . . . ?
O4 Ta1 P1 C15 167.5(5) . . . . ?
P2 Ta1 P1 C15 -36.6(4) . . . . ?
O1 Ta1 P1 C14 -5.7(3) . . . . ?
O3 Ta1 P1 C14 159.2(3) . . . . ?
O2 Ta1 P1 C14 -111.7(3) . . . . ?
O4 Ta1 P1 C14 -72.4(4) . . . . ?
P2 Ta1 P1 C14 83.5(3) . . . . ?
C47 C48 P2 C68 80.4(8) . . . . ?
C35 C48 P2 C68 -98.7(6) . . . . ?
C47 C48 P2 C49 -36.1(8) . . . . ?
C35 C48 P2 C49 144.8(6) . . . . ?
C47 C48 P2 Ta1 -173.8(7) . . . . ?
C35 C48 P2 Ta1 7.1(6) . . . . ?
C55 C68 P2 C48 107.8(6) . . . . ?
C67 C68 P2 C48 -74.7(8) . . . . ?
C55 C68 P2 C49 -134.7(6) . . . . ?
C67 C68 P2 C49 42.8(8) . . . . ?
C55 C68 P2 Ta1 3.4(6) . . . . ?
C67 C68 P2 Ta1 -179.2(7) . . . . ?
C50 C49 P2 C48 -31.8(9) . . . . ?
C54 C49 P2 C48 153.6(7) . . . . ?
C50 C49 P2 C68 -150.6(8) . . . . ?
C54 C49 P2 C68 34.7(8) . . . . ?
C50 C49 P2 Ta1 88.2(9) . . . . ?
C54 C49 P2 Ta1 -86.4(7) . . . . ?
O1 Ta1 P2 C48 155.1(3) . . . . ?
O3 Ta1 P2 C48 -9.7(3) . . . . ?
O2 Ta1 P2 C48 -72.3(4) . . . . ?
O4 Ta1 P2 C48 -115.0(3) . . . . ?
P1 Ta1 P2 C48 76.7(3) . . . . ?
O1 Ta1 P2 C68 -91.8(3) . . . . ?
O3 Ta1 P2 C68 103.4(3) . . . . ?
O2 Ta1 P2 C68 40.8(4) . . . . ?
O4 Ta1 P2 C68 -1.9(3) . . . . ?
P1 Ta1 P2 C68 -170.2(3) . . . . ?
O1 Ta1 P2 C49 31.5(4) . . . . ?
O3 Ta1 P2 C49 -133.3(4) . . . . ?
O2 Ta1 P2 C49 164.1(5) . . . . ?
O4 Ta1 P2 C49 121.5(4) . . . . ?
P1 Ta1 P2 C49 -46.9(4) . . . . ?
C14 C1 O1 Ta1 -8.4(11) . . . . ?
C2 C1 O1 Ta1 173.9(6) . . . . ?
O3 Ta1 O1 C1 -58.0(11) . . . . ?
O2 Ta1 O1 C1 78.8(7) . . . . ?
O4 Ta1 O1 C1 163.2(7) . . . . ?
P2 Ta1 O1 C1 -122.7(7) . . . . ?
P1 Ta1 O1 C1 9.0(6) . . . . ?
C22 C21 O2 Ta1 -179.2(5) . . . . ?
C34 C21 O2 Ta1 2.6(10) . . . . ?
O1 Ta1 O2 C21 -72.0(6) . . . . ?
O3 Ta1 O2 C21 96.9(6) . . . . ?
O4 Ta1 O2 C21 -163.5(7) . . . . ?
P2 Ta1 O2 C21 155.6(5) . . . . ?
P1 Ta1 O2 C21 -1.1(6) . . . . ?
C48 C35 O3 Ta1 -16.1(10) . . . . ?
C36 C35 O3 Ta1 164.9(5) . . . . ?
O1 Ta1 O3 C35 -51.9(11) . . . . ?
O2 Ta1 O3 C35 170.4(6) . . . . ?
O4 Ta1 O3 C35 86.3(6) . . . . ?
P2 Ta1 O3 C35 16.1(6) . . . . ?
P1 Ta1 O3 C35 -115.8(6) . . . . ?
C68 C55 O4 Ta1 2.0(11) . . . . ?
C56 C55 O4 Ta1 -177.9(5) . . . . ?
O1 Ta1 O4 C55 99.4(7) . . . . ?
O3 Ta1 O4 C55 -69.8(7) . . . . ?
O2 Ta1 O4 C55 -160.2(7) . . . . ?
P2 Ta1 O4 C55 0.4(6) . . . . ?
P1 Ta1 O4 C55 162.1(5) . . . . ?
C72 C71 O5 C70 -177.5(17) . . . . ?
C69 C70 O5 C71 -178.5(19) . . . . ?
